data_4062765
_journal_name_full Organometallics
_journal_paper_doi 10.1021/om0496232
_journal_year 2004
_chemical_formula_sum 'C14 H15 Cl N2 Pt'
_chemical_formula_weight 441.82
_space_group_IT_number 7
_symmetry_cell_setting monoclinic
_symmetry_space_group_name_Hall 'P -2yc'
_symmetry_space_group_name_H-M 'P 1 c 1'
_cell_angle_alpha 90.00
_cell_angle_beta 104.71(3)
_cell_angle_gamma 90.00
_cell_formula_units_Z 8
_cell_length_a 17.456(4)
_cell_length_b 13.216(3)
_cell_length_c 12.616(3)
_cell_measurement_temperature 150(2)
_cell_volume 2815.1(10)
_diffrn_ambient_temperature 150(2)
_exptl_crystal_density_diffrn 2.085
_cod_original_sg_symbol_H-M 'P c'
_cod_database_code 4062765

loop_
_symmetry_equiv_pos_as_xyz
'x, y, z'
'x, -y, z+1/2'

loop_
_atom_site_label
_atom_site_type_symbol
_atom_site_fract_x
_atom_site_fract_y
_atom_site_fract_z
_atom_site_U_iso_or_equiv
_atom_site_adp_type
_atom_site_occupancy
_atom_site_symmetry_multiplicity
_atom_site_calc_flag
_atom_site_refinement_flags
_atom_site_disorder_assembly
_atom_site_disorder_group
Pt1 Pt 0.26429(3) 0.85031(4) -0.50949(3) 0.02853(13) Uani 1 1 d . . .
Pt2 Pt 0.63008(3) 0.16321(4) 0.07227(3) 0.02858(13) Uani 1 1 d . . .
Pt3 Pt 0.23577(3) 0.64706(4) -0.69619(4) 0.03050(13) Uani 1 1 d . . .
Pt4 Pt 0.59959(3) 0.33688(4) -0.14481(3) 0.03092(13) Uani 1 1 d . . .
Cl1 Cl 0.3432(2) 0.9468(2) -0.5935(3) 0.0344(7) Uani 1 1 d . . .
Cl2 Cl 0.5559(2) 0.2597(3) 0.1625(3) 0.0379(8) Uani 1 1 d . . .
Cl3 Cl 0.3338(2) 0.5548(3) -0.5749(3) 0.0406(8) Uani 1 1 d . . .
Cl4 Cl 0.4972(2) 0.2583(3) -0.2690(3) 0.0384(8) Uani 1 1 d . . .
N1 N 0.2017(6) 0.7699(9) -0.4329(8) 0.029(2) Uani 1 1 d . . .
N2 N 0.3536(7) 0.7545(9) -0.4151(8) 0.033(3) Uani 1 1 d . . .
H2B H 0.3633 0.7034 -0.4571 0.040 Uiso 1 1 calc R . .
H2C H 0.3988 0.7897 -0.3905 0.040 Uiso 1 1 calc R . .
N3 N 0.6933(7) 0.0771(9) -0.0006(8) 0.031(3) Uani 1 1 d . . .
N4 N 0.5364(6) 0.1000(8) -0.0524(9) 0.033(2) Uani 1 1 d . . .
H4B H 0.4949 0.0858 -0.0248 0.039 Uiso 1 1 calc R . .
H4C H 0.5205 0.1450 -0.1072 0.039 Uiso 1 1 calc R . .
N5 N 0.1551(7) 0.7209(9) -0.8034(9) 0.036(3) Uani 1 1 d . . .
N6 N 0.3100(7) 0.7450(9) -0.7597(9) 0.036(3) Uani 1 1 d . . .
H6A H 0.3254 0.7977 -0.7142 0.043 Uiso 1 1 calc R . .
H6B H 0.3535 0.7115 -0.7661 0.043 Uiso 1 1 calc R . .
N7 N 0.6851(7) 0.4054(9) -0.0412(9) 0.034(3) Uani 1 1 d . . .
N8 N 0.5328(7) 0.4152(9) -0.0521(9) 0.038(3) Uani 1 1 d . . .
H8B H 0.4869 0.4372 -0.0964 0.046 Uiso 1 1 calc R . .
H8C H 0.5214 0.3736 -0.0017 0.046 Uiso 1 1 calc R . .
C1 C 0.1607(8) 0.9084(10) -0.5859(10) 0.032(3) Uani 1 1 d . . .
C2 C 0.1392(8) 0.9825(11) -0.6671(11) 0.037(3) Uani 1 1 d . . .
H2A H 0.1787 1.0141 -0.6924 0.045 Uiso 1 1 calc R . .
C3 C 0.0611(9) 1.0106(11) -0.7110(12) 0.046(4) Uani 1 1 d . . .
H3A H 0.0489 1.0576 -0.7676 0.055 Uiso 1 1 calc R . .
C4 C 0.0003(10) 0.9683(13) -0.6705(14) 0.057(4) Uani 1 1 d . . .
H4A H -0.0517 0.9899 -0.6970 0.068 Uiso 1 1 calc R . .
C5 C 0.0185(8) 0.8953(11) -0.5924(12) 0.045(3) Uani 1 1 d . . .
H5A H -0.0217 0.8658 -0.5668 0.054 Uiso 1 1 calc R . .
C6 C 0.0981(9) 0.8635(11) -0.5491(11) 0.036(3) Uani 1 1 d . . .
C7 C 0.1215(8) 0.7862(10) -0.4647(11) 0.037(3) Uani 1 1 d . . .
C8 C 0.0739(9) 0.7236(11) -0.4145(11) 0.041(3) Uani 1 1 d . . .
H8A H 0.0190 0.7284 -0.4353 0.050 Uiso 1 1 calc R . .
C9 C 0.1109(10) 0.6566(11) -0.3352(12) 0.046(4) Uani 1 1 d . . .
H9A H 0.0799 0.6177 -0.3008 0.055 Uiso 1 1 calc R . .
C10 C 0.1903(8) 0.6444(11) -0.3046(11) 0.043(4) Uani 1 1 d . . .
H10A H 0.2133 0.5962 -0.2525 0.052 Uiso 1 1 calc R . .
C11 C 0.2377(8) 0.7064(10) -0.3534(10) 0.034(3) Uani 1 1 d . . .
C12 C 0.3269(8) 0.7131(11) -0.3207(10) 0.039(3) Uani 1 1 d . . .
C13 C 0.3503(9) 0.7874(13) -0.2271(10) 0.050(4) Uani 1 1 d . . .
H13A H 0.3256 0.8515 -0.2494 0.075 Uiso 1 1 calc R . .
H13B H 0.4068 0.7955 -0.2072 0.075 Uiso 1 1 calc R . .
H13C H 0.3333 0.7624 -0.1654 0.075 Uiso 1 1 calc R . .
C14 C 0.3658(9) 0.6090(12) -0.2860(12) 0.051(4) Uani 1 1 d . . .
H14A H 0.3500 0.5622 -0.3458 0.077 Uiso 1 1 calc R . .
H14B H 0.3490 0.5841 -0.2240 0.077 Uiso 1 1 calc R . .
H14C H 0.4223 0.6161 -0.2667 0.077 Uiso 1 1 calc R . .
C15 C 0.7376(9) 0.2060(11) 0.1576(11) 0.038(3) Uani 1 1 d . . .
C16 C 0.7603(8) 0.2720(11) 0.2472(12) 0.044(3) Uani 1 1 d . . .
H16A H 0.7219 0.3034 0.2750 0.053 Uiso 1 1 calc R . .
C17 C 0.8412(9) 0.2908(12) 0.2952(11) 0.048(4) Uani 1 1 d . . .
H17A H 0.8547 0.3357 0.3538 0.058 Uiso 1 1 calc R . .
C18 C 0.9004(8) 0.2460(12) 0.2596(12) 0.047(4) Uani 1 1 d . . .
H18A H 0.9533 0.2600 0.2926 0.056 Uiso 1 1 calc R . .
C19 C 0.8787(8) 0.1773(11) 0.1709(12) 0.045(3) Uani 1 1 d . . .
H19A H 0.9176 0.1453 0.1446 0.054 Uiso 1 1 calc R . .
C20 C 0.7972(8) 0.1574(9) 0.1220(11) 0.030(3) Uani 1 1 d . . .
C21 C 0.7736(9) 0.0874(11) 0.0325(11) 0.041(3) Uani 1 1 d . . .
C22 C 0.8162(8) 0.0263(10) -0.0229(12) 0.042(3) Uani 1 1 d . . .
H22A H 0.8712 0.0305 -0.0041 0.050 Uiso 1 1 calc R . .
C23 C 0.7791(9) -0.0401(12) -0.1047(12) 0.050(4) Uani 1 1 d . . .
H23A H 0.8086 -0.0807 -0.1399 0.060 Uiso 1 1 calc R . .
C24 C 0.6988(8) -0.0448(10) -0.1325(11) 0.040(3) Uani 1 1 d . . .
H24A H 0.6730 -0.0879 -0.1885 0.048 Uiso 1 1 calc R . .
C25 C 0.6544(8) 0.0144(10) -0.0778(11) 0.035(3) Uani 1 1 d . . .
C26 C 0.5644(7) 0.0057(10) -0.0957(10) 0.030(3) Uani 1 1 d . . .
C27 C 0.5491(8) -0.0823(10) -0.0234(10) 0.039(3) Uani 1 1 d . . .
H27A H 0.5765 -0.0697 0.0516 0.058 Uiso 1 1 calc R . .
H27B H 0.5680 -0.1443 -0.0473 0.058 Uiso 1 1 calc R . .
H27C H 0.4933 -0.0878 -0.0295 0.058 Uiso 1 1 calc R . .
C28 C 0.5203(8) -0.0123(10) -0.2163(10) 0.036(3) Uani 1 1 d . . .
H28A H 0.5303 0.0431 -0.2601 0.054 Uiso 1 1 calc R . .
H28B H 0.4645 -0.0172 -0.2225 0.054 Uiso 1 1 calc R . .
H28C H 0.5387 -0.0741 -0.2414 0.054 Uiso 1 1 calc R . .
C29 C 0.1422(9) 0.5854(11) -0.6592(10) 0.037(3) Uani 1 1 d . . .
C30 C 0.1366(9) 0.5118(10) -0.5834(11) 0.041(3) Uani 1 1 d . . .
H30A H 0.1825 0.4819 -0.5412 0.050 Uiso 1 1 calc R . .
C31 C 0.0620(11) 0.4813(13) -0.5691(12) 0.054(4) Uani 1 1 d . . .
H31A H 0.0596 0.4339 -0.5155 0.065 Uiso 1 1 calc R . .
C32 C -0.0054(10) 0.5206(12) -0.6327(13) 0.055(4) Uani 1 1 d . . .
H32A H -0.0541 0.4980 -0.6250 0.066 Uiso 1 1 calc R . .
C33 C -0.0024(8) 0.5949(11) -0.7098(12) 0.046(3) Uani 1 1 d . . .
H33A H -0.0488 0.6237 -0.7518 0.055 Uiso 1 1 calc R . .
C34 C 0.0706(8) 0.6253(10) -0.7233(11) 0.033(3) Uani 1 1 d . . .
C35 C 0.0785(8) 0.7057(10) -0.8020(10) 0.037(3) Uani 1 1 d . . .
C36 C 0.0199(9) 0.7588(12) -0.8760(12) 0.048(4) Uani 1 1 d . . .
H36A H -0.0331 0.7491 -0.8777 0.057 Uiso 1 1 calc R . .
C37 C 0.0406(11) 0.8237(14) -0.9447(14) 0.058(5) Uani 1 1 d . . .
H37A H 0.0015 0.8610 -0.9928 0.069 Uiso 1 1 calc R . .
C38 C 0.1195(9) 0.8369(11) -0.9459(10) 0.047(4) Uani 1 1 d . . .
H38A H 0.1328 0.8825 -0.9945 0.056 Uiso 1 1 calc R . .
C39 C 0.1765(7) 0.7834(10) -0.8764(9) 0.029(3) Uani 1 1 d . . .
C40 C 0.2639(9) 0.7819(10) -0.8699(11) 0.040(3) Uani 1 1 d . . .
C41 C 0.2954(10) 0.8856(13) -0.8961(13) 0.064(5) Uani 1 1 d . . .
H41A H 0.2880 0.9347 -0.8434 0.096 Uiso 1 1 calc R . .
H41B H 0.2670 0.9066 -0.9682 0.096 Uiso 1 1 calc R . .
H41C H 0.3508 0.8801 -0.8929 0.096 Uiso 1 1 calc R . .
C42 C 0.2772(9) 0.7026(13) -0.9535(12) 0.055(4) Uani 1 1 d . . .
H42A H 0.2565 0.6385 -0.9383 0.083 Uiso 1 1 calc R . .
H42B H 0.3328 0.6963 -0.9479 0.083 Uiso 1 1 calc R . .
H42C H 0.2504 0.7239 -1.0262 0.083 Uiso 1 1 calc R . .
C43 C 0.6886(7) 0.2776(10) -0.1957(10) 0.029(3) Uani 1 1 d . . .
C44 C 0.6893(8) 0.2114(11) -0.2822(11) 0.042(3) Uani 1 1 d . . .
H44A H 0.6416 0.1889 -0.3273 0.051 Uiso 1 1 calc R . .
C45 C 0.7605(10) 0.1788(13) -0.3019(15) 0.054(4) Uani 1 1 d . . .
H45A H 0.7591 0.1340 -0.3591 0.065 Uiso 1 1 calc R . .
C46 C 0.8320(9) 0.2108(13) -0.2394(13) 0.057(4) Uani 1 1 d . . .
H46A H 0.8785 0.1897 -0.2560 0.069 Uiso 1 1 calc R . .
C47 C 0.8353(9) 0.2750(12) -0.1510(13) 0.049(4) Uani 1 1 d . . .
H47A H 0.8837 0.2956 -0.1062 0.059 Uiso 1 1 calc R . .
C48 C 0.7640(8) 0.3076(11) -0.1313(11) 0.035(3) Uani 1 1 d . . .
C49 C 0.7620(9) 0.3807(11) -0.0420(11) 0.045(4) Uani 1 1 d . . .
C50 C 0.8241(10) 0.4260(13) 0.0383(12) 0.060(5) Uani 1 1 d . . .
H50A H 0.8766 0.4095 0.0424 0.072 Uiso 1 1 calc R . .
C51 C 0.8067(12) 0.4922(13) 0.1076(13) 0.070(6) Uani 1 1 d . . .
H51A H 0.8476 0.5198 0.1620 0.084 Uiso 1 1 calc R . .
C52 C 0.7287(11) 0.5217(14) 0.1011(13) 0.065(5) Uani 1 1 d . . .
H52A H 0.7181 0.5714 0.1476 0.078 Uiso 1 1 calc R . .
C53 C 0.6693(9) 0.4771(10) 0.0267(11) 0.040(3) Uani 1 1 d . . .
C54 C 0.5802(9) 0.5024(11) 0.0027(11) 0.042(3) Uani 1 1 d . . .
C55 C 0.5666(10) 0.5932(12) -0.0728(13) 0.061(4) Uani 1 1 d . . .
H55A H 0.5811 0.5766 -0.1392 0.092 Uiso 1 1 calc R . .
H55B H 0.5984 0.6488 -0.0373 0.092 Uiso 1 1 calc R . .
H55C H 0.5117 0.6119 -0.0898 0.092 Uiso 1 1 calc R . .
C56 C 0.5571(10) 0.5288(12) 0.1084(11) 0.056(4) Uani 1 1 d . . .
H56A H 0.5016 0.5439 0.0918 0.083 Uiso 1 1 calc R . .
H56B H 0.5869 0.5867 0.1420 0.083 Uiso 1 1 calc R . .
H56C H 0.5684 0.4724 0.1578 0.083 Uiso 1 1 calc R . .

loop_
_atom_site_aniso_label
_atom_site_aniso_U_11
_atom_site_aniso_U_22
_atom_site_aniso_U_33
_atom_site_aniso_U_23
_atom_site_aniso_U_13
_atom_site_aniso_U_12
Pt1 0.0297(3) 0.0252(3) 0.0325(2) -0.0010(2) 0.0111(2) -0.0021(2)
Pt2 0.0301(3) 0.0259(3) 0.0303(2) 0.0011(2) 0.0089(2) 0.0007(2)
Pt3 0.0334(3) 0.0249(3) 0.0329(2) -0.0015(2) 0.0078(2) -0.0015(2)
Pt4 0.0351(3) 0.0260(3) 0.0302(2) -0.0004(2) 0.0056(2) -0.0033(2)
Cl1 0.0356(17) 0.0280(17) 0.0442(17) 0.0047(14) 0.0185(15) -0.0023(13)
Cl2 0.0407(19) 0.0345(19) 0.0411(17) -0.0058(14) 0.0150(15) 0.0027(15)
Cl3 0.0432(19) 0.035(2) 0.0409(17) 0.0026(15) 0.0051(15) 0.0049(15)
Cl4 0.0370(18) 0.0373(19) 0.0399(17) -0.0032(15) 0.0077(15) -0.0112(14)
N1 0.024(6) 0.031(6) 0.030(5) -0.004(5) 0.004(5) -0.005(5)
N2 0.036(6) 0.034(7) 0.037(6) -0.003(5) 0.021(5) -0.003(5)
N3 0.039(7) 0.032(6) 0.023(5) 0.007(5) 0.007(5) -0.002(5)
N4 0.030(6) 0.032(7) 0.035(6) -0.003(5) 0.006(5) -0.004(5)
N5 0.034(6) 0.029(6) 0.046(6) -0.005(5) 0.012(5) -0.002(5)
N6 0.035(6) 0.036(7) 0.035(6) 0.003(5) 0.006(5) 0.002(5)
N7 0.035(6) 0.029(6) 0.039(6) 0.009(5) 0.010(5) 0.005(5)
N8 0.049(7) 0.036(7) 0.027(5) -0.005(5) 0.004(5) 0.003(6)
C1 0.034(7) 0.024(7) 0.035(7) -0.005(5) 0.005(6) 0.000(5)
C2 0.036(7) 0.038(8) 0.036(6) -0.004(6) 0.006(6) -0.001(6)
C3 0.053(10) 0.028(8) 0.057(9) -0.002(7) 0.014(8) 0.004(7)
C4 0.051(10) 0.040(10) 0.081(11) -0.013(8) 0.019(9) 0.017(8)
C5 0.047(8) 0.039(9) 0.049(8) -0.003(7) 0.014(7) -0.001(7)
C6 0.040(8) 0.032(8) 0.034(7) -0.016(6) 0.005(6) 0.004(6)
C7 0.049(9) 0.021(7) 0.042(7) -0.012(6) 0.016(7) -0.003(6)
C8 0.041(8) 0.038(8) 0.044(8) -0.007(6) 0.010(7) -0.004(7)
C9 0.049(10) 0.046(10) 0.046(8) 0.003(7) 0.017(7) -0.011(7)
C10 0.045(8) 0.050(10) 0.037(7) -0.006(6) 0.014(7) -0.018(7)
C11 0.045(8) 0.025(7) 0.029(6) 0.004(5) 0.000(6) 0.010(6)
C12 0.046(8) 0.043(9) 0.030(6) -0.001(6) 0.013(6) -0.025(7)
C13 0.058(9) 0.064(11) 0.031(7) -0.015(7) 0.016(7) -0.018(8)
C14 0.049(9) 0.054(10) 0.050(8) 0.026(8) 0.012(7) 0.011(8)
C15 0.053(9) 0.029(8) 0.035(7) 0.021(6) 0.017(7) -0.001(6)
C16 0.032(7) 0.040(9) 0.056(9) 0.006(7) 0.003(7) 0.007(6)
C17 0.060(10) 0.038(9) 0.040(8) -0.009(7) 0.001(7) -0.019(8)
C18 0.033(7) 0.048(10) 0.051(8) 0.017(7) -0.006(7) -0.007(7)
C19 0.029(7) 0.050(9) 0.056(9) 0.007(7) 0.012(7) -0.001(6)
C20 0.030(7) 0.024(7) 0.037(7) 0.003(5) 0.012(6) 0.004(5)
C21 0.048(8) 0.028(8) 0.047(7) 0.010(6) 0.014(7) -0.002(6)
C22 0.029(7) 0.035(8) 0.067(9) 0.006(7) 0.023(7) 0.007(6)
C23 0.056(10) 0.041(10) 0.062(10) -0.006(7) 0.033(9) 0.000(7)
C24 0.054(9) 0.029(8) 0.043(7) 0.002(6) 0.022(7) 0.007(6)
C25 0.035(7) 0.030(8) 0.040(7) 0.008(6) 0.012(6) 0.005(6)
C26 0.024(6) 0.033(7) 0.028(6) -0.010(5) 0.000(5) 0.011(5)
C27 0.045(8) 0.032(8) 0.037(7) 0.005(6) 0.007(6) 0.002(6)
C28 0.044(8) 0.029(7) 0.036(7) -0.005(6) 0.010(6) 0.005(6)
C29 0.049(9) 0.032(8) 0.030(6) 0.004(6) 0.011(6) 0.009(6)
C30 0.055(9) 0.029(8) 0.041(7) 0.003(6) 0.015(7) -0.001(6)
C31 0.081(13) 0.045(10) 0.045(8) 0.000(7) 0.032(9) -0.001(9)
C32 0.062(10) 0.043(10) 0.066(10) 0.010(8) 0.027(9) -0.022(8)
C33 0.035(7) 0.043(9) 0.059(9) -0.003(7) 0.011(7) -0.003(6)
C34 0.031(7) 0.028(7) 0.042(7) -0.003(6) 0.012(6) -0.006(6)
C35 0.047(8) 0.033(8) 0.034(6) 0.004(6) 0.017(6) -0.004(6)
C36 0.039(8) 0.052(10) 0.052(8) 0.004(7) 0.012(7) 0.018(7)
C37 0.068(12) 0.056(11) 0.048(9) 0.020(8) 0.012(8) 0.016(9)
C38 0.068(11) 0.036(9) 0.035(8) 0.015(6) 0.011(8) 0.015(7)
C39 0.039(7) 0.026(7) 0.024(6) 0.004(5) 0.010(6) -0.010(6)
C40 0.055(9) 0.026(8) 0.040(7) 0.000(6) 0.015(7) -0.006(6)
C41 0.080(12) 0.052(11) 0.058(10) 0.032(9) 0.012(9) -0.010(9)
C42 0.051(9) 0.064(11) 0.055(9) -0.020(8) 0.019(8) -0.006(8)
C43 0.024(7) 0.034(8) 0.030(6) 0.006(5) 0.007(5) -0.008(5)
C44 0.038(8) 0.041(9) 0.050(8) -0.002(7) 0.014(7) -0.004(6)
C45 0.050(11) 0.040(9) 0.070(11) -0.014(8) 0.013(9) 0.004(8)
C46 0.050(10) 0.058(11) 0.069(11) 0.033(9) 0.024(9) 0.023(8)
C47 0.040(8) 0.051(10) 0.060(9) 0.018(8) 0.018(7) 0.002(7)
C48 0.031(7) 0.032(8) 0.043(7) 0.013(6) 0.010(6) -0.007(6)
C49 0.051(9) 0.034(8) 0.039(8) 0.006(6) -0.007(7) -0.010(7)
C50 0.059(10) 0.052(11) 0.053(9) 0.007(8) -0.016(8) -0.016(8)
C51 0.079(14) 0.045(11) 0.058(10) -0.017(8) -0.034(10) -0.018(9)
C52 0.079(13) 0.056(11) 0.045(9) 0.002(8) -0.013(9) -0.002(10)
C53 0.051(9) 0.022(7) 0.038(7) -0.004(6) -0.006(7) 0.005(6)
C54 0.053(9) 0.032(8) 0.030(7) -0.009(6) -0.013(6) -0.005(7)
C55 0.085(12) 0.026(8) 0.060(9) 0.000(7) -0.004(9) -0.002(8)
C56 0.076(11) 0.052(11) 0.037(7) -0.017(7) 0.012(8) -0.002(8)

loop_
_geom_bond_atom_site_label_1
_geom_bond_atom_site_label_2
_geom_bond_distance
_geom_bond_site_symmetry_2
_geom_bond_publ_flag
Pt1 N1 1.947(10) . ?
Pt1 C1 1.976(13) . ?
Pt1 N2 2.124(11) . ?
Pt1 Cl1 2.322(3) . ?
Pt2 N3 1.968(11) . ?
Pt2 C15 1.993(15) . ?
Pt2 N4 2.131(11) . ?
Pt2 Cl2 2.312(3) . ?
Pt3 N5 1.948(12) . ?
Pt3 C29 1.984(14) . ?
Pt3 N6 2.126(11) . ?
Pt3 Cl3 2.329(4) . ?
Pt4 N7 1.941(12) . ?
Pt4 C43 1.986(13) . ?
Pt4 N8 2.120(11) . ?
Pt4 Cl4 2.304(3) . ?
N1 C11 1.337(16) . ?
N1 C7 1.372(16) . ?
N2 C12 1.489(15) . ?
N3 C25 1.326(17) . ?
N3 C21 1.365(17) . ?
N4 C26 1.491(15) . ?
N5 C35 1.357(16) . ?
N5 C39 1.359(15) . ?
N6 C40 1.500(16) . ?
N7 C53 1.352(17) . ?
N7 C49 1.384(19) . ?
N8 C54 1.484(17) . ?
C1 C2 1.398(18) . ?
C1 C6 1.42(2) . ?
C2 C3 1.39(2) . ?
C3 C4 1.41(2) . ?
C4 C5 1.36(2) . ?
C5 C6 1.42(2) . ?
C6 C7 1.46(2) . ?
C7 C8 1.428(18) . ?
C8 C9 1.37(2) . ?
C9 C10 1.35(2) . ?
C10 C11 1.412(18) . ?
C11 C12 1.510(18) . ?
C12 C13 1.509(18) . ?
C12 C14 1.55(2) . ?
C15 C20 1.391(18) . ?
C15 C16 1.40(2) . ?
C16 C17 1.409(19) . ?
C17 C18 1.36(2) . ?
C18 C19 1.42(2) . ?
C19 C20 1.424(18) . ?
C20 C21 1.437(19) . ?
C21 C22 1.399(18) . ?
C22 C23 1.38(2) . ?
C23 C24 1.36(2) . ?
C24 C25 1.400(17) . ?
C25 C26 1.535(17) . ?
C26 C28 1.539(16) . ?
C26 C27 1.543(18) . ?
C29 C30 1.385(17) . ?
C29 C34 1.408(19) . ?
C30 C31 1.42(2) . ?
C31 C32 1.35(2) . ?
C32 C33 1.39(2) . ?
C33 C34 1.386(17) . ?
C34 C35 1.485(18) . ?
C35 C36 1.387(18) . ?
C36 C37 1.33(2) . ?
C37 C38 1.39(2) . ?
C38 C39 1.349(17) . ?
C39 C40 1.506(18) . ?
C40 C41 1.544(19) . ?
C40 C42 1.545(19) . ?
C43 C44 1.401(18) . ?
C43 C48 1.418(18) . ?
C44 C45 1.40(2) . ?
C45 C46 1.36(2) . ?
C46 C47 1.39(2) . ?
C47 C48 1.398(19) . ?
C48 C49 1.49(2) . ?
C49 C50 1.415(19) . ?
C50 C51 1.32(2) . ?
C51 C52 1.40(3) . ?
C52 C53 1.35(2) . ?
C53 C54 1.54(2) . ?
C54 C55 1.51(2) . ?
C54 C56 1.529(18) . ?
